data_7052531
loop_
_publ_author_name
'Dom\'inguez, Oscar'
'Rodr\'iguez-Molina, Braulio'
'Rodr\'iguez, Mario'
'Ariza, Armando'
'Farf\'an, Norberto'
'Santillan, Rosa'

_publ_section_title
;
 X-Ray crystallographic and spectroscopic properties of eight Schiff
 bases as evidence of the proton transfer reaction. Role of the
 intermolecular hydrogen bond
;
_journal_issue 1
_journal_name_full 'New Journal of Chemistry'
_journal_page_first 156
_journal_paper_doi 10.1039/c0nj00179a
_journal_volume 35
_journal_year 2011
_chemical_absolute_configuration unk
_chemical_formula_moiety 'C14 H19 N1 O2'
_chemical_formula_sum 'C14 H19 N O2'
_chemical_formula_weight 233.3
_chemical_name_common '2-(((1-hydroxycyclohexyl)methylimino)methyl) phenol'
_chemical_name_systematic
;
2-{[(1-hydroxycyclohexyl)methylimino]methyl} phenol
;
_space_group_IT_number 29
_symmetry_cell_setting orthorhombic
_symmetry_Int_Tables_number 29
_symmetry_space_group_name_Hall 'P 2c -2ac'
_symmetry_space_group_name_H-M 'P c a 21'
_atom_sites_solution_hydrogens geom
_atom_sites_solution_primary direct
_atom_sites_solution_secondary difmap
_audit_conform_dict_location ftp://ftp.iucr.org/pub/cif_core.dic
_audit_conform_dict_name cif_core.dic
_audit_conform_dict_version 2.4
_audit_creation_date 2010-07-21T00:03:46-00:00
_audit_creation_method 'WinGX routine CIF_UPDATE'
_cell_angle_alpha 90
_cell_angle_beta 90
_cell_angle_gamma 90
_cell_formula_units_Z 4
_cell_length_a 9.0270(18)
_cell_length_b 6.2300(12)
_cell_length_c 22.198(4)
_cell_measurement_reflns_used 5811
_cell_measurement_temperature 293(2)
_cell_measurement_theta_max 27.485
_cell_measurement_theta_min 0.783
_cell_measurement_wavelength 0.71073
_cell_volume 1248.4(4)
_computing_cell_refinement 'HKL Scalepack (Otwinowski & Minor 1997)'
_computing_data_collection 'Collect (Bruker AXS BV, 1997-2004)'
_computing_data_reduction 'HKL Denzo and Scalepack (Otwinowski & Minor 1997)'
_computing_molecular_graphics 'Ortep-3 for Windows (Farrugia, 1997)'
_computing_publication_material 'WinGX publication routines (Farrugia, 1999)'
_computing_structure_refinement 'SHELXL-97 (Sheldrick, 2008)'
_computing_structure_solution 'SIR2004 (Giacovazzo et al, 2004)'
_diffrn_ambient_temperature 293(2)
_diffrn_detector 'CCD plate'
_diffrn_detector_area_resol_mean 9
_diffrn_measured_fraction_theta_full 0.976
_diffrn_measured_fraction_theta_max 0.976
_diffrn_measurement_device '95mm CCD camera on \k-goniostat'
_diffrn_measurement_device_type KappaCCD
_diffrn_measurement_method 'CCD rotation images, thick slices'
_diffrn_orient_matrix_type 'by Bruker AXS Collect from scalepack cell'
_diffrn_orient_matrix_UB_11 0.589981E-1
_diffrn_orient_matrix_UB_12 0.984312E-1
_diffrn_orient_matrix_UB_13 0.123739E-1
_diffrn_orient_matrix_UB_21 -0.897906E-1
_diffrn_orient_matrix_UB_22 -0.27384E-2
_diffrn_orient_matrix_UB_23 0.373237E-1
_diffrn_orient_matrix_UB_31 0.11925
_diffrn_orient_matrix_UB_32 -0.507598E-1
_diffrn_orient_matrix_UB_33 0.219813E-1
_diffrn_radiation_monochromator graphite
_diffrn_radiation_probe x-ray
_diffrn_radiation_type MoK\a
_diffrn_radiation_wavelength 0.71073
_diffrn_reflns_av_R_equivalents 0.0462
_diffrn_reflns_av_unetI/netI 0.0535
_diffrn_reflns_limit_h_max 7
_diffrn_reflns_limit_h_min -11
_diffrn_reflns_limit_k_max 4
_diffrn_reflns_limit_k_min -8
_diffrn_reflns_limit_l_max 28
_diffrn_reflns_limit_l_min -21
_diffrn_reflns_number 4269
_diffrn_reflns_theta_full 27.26
_diffrn_reflns_theta_max 27.26
_diffrn_reflns_theta_min 1.83
_diffrn_source 'Enraf Nonius FR590'
_exptl_absorpt_coefficient_mu 0.082
_exptl_absorpt_correction_type none
_exptl_crystal_colour Yellow
_exptl_crystal_density_diffrn 1.241
_exptl_crystal_density_method 'not measured'
_exptl_crystal_description prism
_exptl_crystal_F_000 504
_exptl_crystal_size_max 0.25
_exptl_crystal_size_mid 0.20
_exptl_crystal_size_min 0.20
_refine_diff_density_max 0.276
_refine_diff_density_min -0.281
_refine_diff_density_rms 0.110
_refine_ls_abs_structure_details
;
The light-atom structure prevented a useful absolute structure parameter.
The Friedel-pairs reflections were merged in the refinement by using MERG4.
Flack H D (1983), Acta Cryst. A39, 876-881.
;
_refine_ls_abs_structure_Flack -10(10)
_refine_ls_extinction_coef 0.35(3)
_refine_ls_extinction_expression Fc^*^=kFc[1+0.001xFc^2^\l^3^/sin(2\q)]^-1/4^
_refine_ls_extinction_method SHELXL
_refine_ls_goodness_of_fit_ref 1.165
_refine_ls_hydrogen_treatment mixed
_refine_ls_matrix_type full
_refine_ls_number_parameters 163
_refine_ls_number_reflns 1399
_refine_ls_number_restraints 1
_refine_ls_restrained_S_all 1.165
_refine_ls_R_factor_all 0.0869
_refine_ls_R_factor_gt 0.0532
_refine_ls_shift/su_max 0.000
_refine_ls_shift/su_mean 0.000
_refine_ls_structure_factor_coef Fsqd
_refine_ls_weighting_details 'calc w=1/[\s^2^(Fo^2^)+(0.0776P)^2^+0.0000P] where P=(Fo^2^+2Fc^2^)/3'
_refine_ls_weighting_scheme calc
_refine_ls_wR_factor_gt 0.1095
_refine_ls_wR_factor_ref 0.1413
_reflns_number_gt 1051
_reflns_number_total 1399
_reflns_threshold_expression >2\s(I)
_cod_data_source_file C0NJ00179A.TXT
_cod_data_source_block Compound4
_cod_original_formula_sum 'C14 H19 N1 O2'
_cod_database_code 7052531

loop_
_symmetry_equiv_pos_as_xyz
'x, y, z'
'-x, -y, z+1/2'
'-x+1/2, y, z+1/2'
'x+1/2, -y, z'

loop_
_atom_site_label
_atom_site_type_symbol
_atom_site_fract_x
_atom_site_fract_y
_atom_site_fract_z
_atom_site_U_iso_or_equiv
_atom_site_adp_type
_atom_site_occupancy
_atom_site_symmetry_multiplicity
_atom_site_calc_flag
_atom_site_refinement_flags
_atom_site_disorder_assembly
_atom_site_disorder_group
C2 C 0.1589(4) 0.8707(6) 0.49098(17) 0.0442(8) Uani 1 1 d . . .
C3 C 0.0623(4) 1.0094(6) 0.5227(2) 0.0558(10) Uani 1 1 d . . .
H3 H 0.0388 1.1423 0.5062 0.067 Uiso 1 1 calc R . .
C4 C 0.0027(5) 0.9527(7) 0.5770(2) 0.0668(11) Uani 1 1 d . . .
H4 H -0.0602 1.0478 0.5967 0.08 Uiso 1 1 calc R . .
C5 C 0.0347(5) 0.7545(8) 0.6035(2) 0.0706(12) Uani 1 1 d . . .
H5 H -0.0059 0.7178 0.6406 0.085 Uiso 1 1 calc R . .
C6 C 0.1260(5) 0.6159(7) 0.57401(19) 0.0611(10) Uani 1 1 d . . .
H6 H 0.1477 0.484 0.5916 0.073 Uiso 1 1 calc R . .
C7 C 0.1884(4) 0.6668(6) 0.51781(17) 0.0452(8) Uani 1 1 d . . .
C8 C 0.2743(4) 0.5124(5) 0.48665(17) 0.0454(8) Uani 1 1 d . . .
H8 H 0.2891 0.3797 0.5049 0.054 Uiso 1 1 calc R . .
C10 C 0.4093(4) 0.3827(6) 0.39995(18) 0.0487(9) Uani 1 1 d . . .
H10A H 0.4247 0.2571 0.425 0.058 Uiso 1 1 calc R . .
H10B H 0.5058 0.4372 0.3884 0.058 Uiso 1 1 calc R . .
C11 C 0.3252(3) 0.3163(5) 0.34343(17) 0.0397(8) Uani 1 1 d . . .
C12 C 0.4104(4) 0.1301(5) 0.31436(18) 0.0483(9) Uani 1 1 d . . .
H12A H 0.5128 0.1726 0.3087 0.058 Uiso 1 1 calc R . .
H12B H 0.4091 0.008 0.3415 0.058 Uiso 1 1 calc R . .
C13 C 0.3453(5) 0.0627(6) 0.25364(18) 0.0542(10) Uani 1 1 d . . .
H13A H 0.4072 -0.0479 0.2359 0.065 Uiso 1 1 calc R . .
H13B H 0.2473 0.0027 0.2598 0.065 Uiso 1 1 calc R . .
C14 C 0.3350(4) 0.2516(6) 0.2108(2) 0.0570(10) Uani 1 1 d . . .
H14A H 0.4339 0.3025 0.2013 0.068 Uiso 1 1 calc R . .
H14B H 0.2884 0.2059 0.1735 0.068 Uiso 1 1 calc R . .
C15 C 0.2458(5) 0.4324(5) 0.2385(2) 0.0536(10) Uani 1 1 d . . .
H15A H 0.1443 0.3856 0.2441 0.064 Uiso 1 1 calc R . .
H15B H 0.2451 0.554 0.2112 0.064 Uiso 1 1 calc R . .
C16 C 0.3100(3) 0.5020(5) 0.29917(17) 0.0436(9) Uani 1 1 d . . .
H16A H 0.4067 0.5659 0.2927 0.052 Uiso 1 1 calc R . .
H16B H 0.2463 0.6109 0.3166 0.052 Uiso 1 1 calc R . .
N9 N 0.3330(3) 0.5447(5) 0.43478(15) 0.0450(7) Uani 1 1 d . . .
O1 O 0.2154(3) 0.9215(4) 0.43935(12) 0.0549(7) Uani 1 1 d . . .
O2 O 0.1779(2) 0.2529(4) 0.35878(13) 0.0448(7) Uani 1 1 d . . .
H2 H 0.182(4) 0.147(7) 0.3763(18) 0.043(12) Uiso 1 1 d . . .
H9 H 0.313(4) 0.665(8) 0.419(2) 0.064(13) Uiso 1 1 d . . .

loop_
_atom_site_aniso_label
_atom_site_aniso_U_11
_atom_site_aniso_U_22
_atom_site_aniso_U_33
_atom_site_aniso_U_23
_atom_site_aniso_U_13
_atom_site_aniso_U_12
C2 0.0457(16) 0.0414(18) 0.045(2) 0.0017(16) -0.0113(16) -0.0070(13)
C3 0.060(2) 0.0464(19) 0.061(3) -0.0036(19) -0.010(2) 0.0029(16)
C4 0.065(2) 0.070(3) 0.065(3) -0.017(2) -0.002(2) 0.007(2)
C5 0.084(3) 0.084(3) 0.044(2) -0.002(2) 0.010(2) -0.003(2)
C6 0.079(2) 0.058(2) 0.046(2) 0.009(2) -0.003(2) -0.0012(19)
C7 0.0516(18) 0.0443(17) 0.040(2) 0.0003(16) -0.0081(15) -0.0049(14)
C8 0.0499(17) 0.0430(17) 0.043(2) 0.0072(17) -0.0085(17) -0.0029(14)
C10 0.0416(18) 0.048(2) 0.056(2) 0.0032(18) -0.0022(16) 0.0023(14)
C11 0.0339(15) 0.0379(16) 0.047(2) 0.0046(15) 0.0032(14) 0.0013(12)
C12 0.0449(18) 0.0381(17) 0.062(2) 0.0044(17) 0.0055(16) 0.0081(13)
C13 0.062(2) 0.0435(19) 0.057(2) -0.0061(18) 0.0045(19) 0.0016(15)
C14 0.065(2) 0.056(2) 0.050(2) 0.003(2) 0.0071(18) -0.0028(18)
C15 0.059(2) 0.0504(19) 0.051(2) 0.0110(18) 0.0008(17) 0.0068(17)
C16 0.0435(17) 0.0331(16) 0.054(2) 0.0069(16) 0.0068(15) 0.0024(12)
N9 0.0464(15) 0.0418(16) 0.0467(19) 0.0020(15) -0.0047(14) -0.0022(11)
O1 0.0640(14) 0.0441(14) 0.0566(17) 0.0128(12) 0.0010(14) -0.0026(10)
O2 0.0363(11) 0.0415(13) 0.0567(16) 0.0109(13) 0.0020(11) -0.0026(9)

loop_
_atom_type_symbol
_atom_type_description
_atom_type_scat_dispersion_real
_atom_type_scat_dispersion_imag
_atom_type_scat_source
C C 0.0033 0 'International Tables Vol C Tables 4.2.6.8 and 6.1.1.4'
H H 0 0 'International Tables Vol C Tables 4.2.6.8 and 6.1.1.4'
N N 0.0061 0 'International Tables Vol C Tables 4.2.6.8 and 6.1.1.4'
O O 0.0106 0 'International Tables Vol C Tables 4.2.6.8 and 6.1.1.4'

loop_
_geom_angle_atom_site_label_1
_geom_angle_atom_site_label_2
_geom_angle_atom_site_label_3
_geom_angle
_geom_angle_site_symmetry_1
_geom_angle_site_symmetry_3
_geom_angle_publ_flag
O1 C2 C3 122.3(3) . . ?
O1 C2 C7 120.9(3) . . ?
C3 C2 C7 116.7(4) . . ?
C4 C3 C2 121.6(4) . . ?
C4 C3 H3 119.2 . . ?
C2 C3 H3 119.2 . . ?
C3 C4 C5 121.2(4) . . ?
C3 C4 H4 119.4 . . ?
C5 C4 H4 119.4 . . ?
C6 C5 C4 119.0(4) . . ?
C6 C5 H5 120.5 . . ?
C4 C5 H5 120.5 . . ?
C5 C6 C7 121.7(4) . . ?
C5 C6 H6 119.1 . . ?
C7 C6 H6 119.1 . . ?
C6 C7 C8 120.0(3) . . ?
C6 C7 C2 119.8(3) . . ?
C8 C7 C2 120.1(3) . . ?
N9 C8 C7 123.9(3) . . ?
N9 C8 H8 118 . . ?
C7 C8 H8 118 . . ?
N9 C10 C11 113.1(3) . . ?
N9 C10 H10A 109 . . ?
C11 C10 H10A 109 . . ?
N9 C10 H10B 109 . . ?
C11 C10 H10B 109 . . ?
H10A C10 H10B 107.8 . . ?
O2 C11 C10 110.0(3) . . ?
O2 C11 C16 106.3(2) . . ?
C10 C11 C16 111.7(3) . . ?
O2 C11 C12 111.0(3) . . ?
C10 C11 C12 107.6(2) . . ?
C16 C11 C12 110.4(3) . . ?
C13 C12 C11 112.7(3) . . ?
C13 C12 H12A 109.1 . . ?
C11 C12 H12A 109.1 . . ?
C13 C12 H12B 109.1 . . ?
C11 C12 H12B 109.1 . . ?
H12A C12 H12B 107.8 . . ?
C14 C13 C12 111.3(3) . . ?
C14 C13 H13A 109.4 . . ?
C12 C13 H13A 109.4 . . ?
C14 C13 H13B 109.4 . . ?
C12 C13 H13B 109.4 . . ?
H13A C13 H13B 108 . . ?
C15 C14 C13 110.8(3) . . ?
C15 C14 H14A 109.5 . . ?
C13 C14 H14A 109.5 . . ?
C15 C14 H14B 109.5 . . ?
C13 C14 H14B 109.5 . . ?
H14A C14 H14B 108.1 . . ?
C14 C15 C16 111.6(3) . . ?
C14 C15 H15A 109.3 . . ?
C16 C15 H15A 109.3 . . ?
C14 C15 H15B 109.3 . . ?
C16 C15 H15B 109.3 . . ?
H15A C15 H15B 108 . . ?
C11 C16 C15 112.7(3) . . ?
C11 C16 H16A 109 . . ?
C15 C16 H16A 109 . . ?
C11 C16 H16B 109 . . ?
C15 C16 H16B 109 . . ?
H16A C16 H16B 107.8 . . ?
C8 N9 C10 124.5(3) . . ?
C8 N9 H9 115(3) . . ?
C10 N9 H9 120(3) . . ?
C11 O2 H2 108(3) . . ?

loop_
_geom_bond_atom_site_label_1
_geom_bond_atom_site_label_2
_geom_bond_distance
_geom_bond_site_symmetry_2
_geom_bond_publ_flag
C2 O1 1.294(5) . ?
C2 C3 1.416(5) . ?
C2 C7 1.428(5) . ?
C3 C4 1.366(6) . ?
C3 H3 0.93 . ?
C4 C5 1.397(6) . ?
C4 H4 0.93 . ?
C5 C6 1.361(6) . ?
C5 H5 0.93 . ?
C6 C7 1.405(6) . ?
C6 H6 0.93 . ?
C7 C8 1.416(5) . ?
C8 N9 1.284(5) . ?
C8 H8 0.93 . ?
C10 N9 1.446(5) . ?
C10 C11 1.523(5) . ?
C10 H10A 0.97 . ?
C10 H10B 0.97 . ?
C11 O2 1.428(4) . ?
C11 C16 1.524(5) . ?
C11 C12 1.534(5) . ?
C12 C13 1.529(6) . ?
C12 H12A 0.97 . ?
C12 H12B 0.97 . ?
C13 C14 1.516(6) . ?
C13 H13A 0.97 . ?
C13 H13B 0.97 . ?
C14 C15 1.515(5) . ?
C14 H14A 0.97 . ?
C14 H14B 0.97 . ?
C15 C16 1.529(6) . ?
C15 H15A 0.97 . ?
C15 H15B 0.97 . ?
C16 H16A 0.97 . ?
C16 H16B 0.97 . ?
N9 H9 0.85(5) . ?
O2 H2 0.76(5) . ?

loop_
_geom_torsion_atom_site_label_1
_geom_torsion_atom_site_label_2
_geom_torsion_atom_site_label_3
_geom_torsion_atom_site_label_4
_geom_torsion
_geom_torsion_site_symmetry_1
_geom_torsion_site_symmetry_2
_geom_torsion_site_symmetry_3
_geom_torsion_site_symmetry_4
_geom_torsion_publ_flag
O1 C2 C3 C4 179.5(3) . . . . ?
C7 C2 C3 C4 1.4(5) . . . . ?
C2 C3 C4 C5 -0.2(6) . . . . ?
C3 C4 C5 C6 -0.5(7) . . . . ?
C4 C5 C6 C7 -0.2(7) . . . . ?
C5 C6 C7 C8 -175.5(4) . . . . ?
C5 C6 C7 C2 1.5(6) . . . . ?
O1 C2 C7 C6 179.8(3) . . . . ?
C3 C2 C7 C6 -2.1(5) . . . . ?
O1 C2 C7 C8 -3.2(5) . . . . ?
C3 C2 C7 C8 175.0(3) . . . . ?
C6 C7 C8 N9 178.8(3) . . . . ?
C2 C7 C8 N9 1.8(5) . . . . ?
N9 C10 C11 O2 -53.7(4) . . . . ?
N9 C10 C11 C16 64.1(4) . . . . ?
N9 C10 C11 C12 -174.7(3) . . . . ?
O2 C11 C12 C13 65.2(4) . . . . ?
C10 C11 C12 C13 -174.4(3) . . . . ?
C16 C11 C12 C13 -52.3(4) . . . . ?
C11 C12 C13 C14 54.9(4) . . . . ?
C12 C13 C14 C15 -56.0(4) . . . . ?
C13 C14 C15 C16 56.0(4) . . . . ?
O2 C11 C16 C15 -68.2(3) . . . . ?
C10 C11 C16 C15 171.8(3) . . . . ?
C12 C11 C16 C15 52.2(3) . . . . ?
C14 C15 C16 C11 -55.0(4) . . . . ?
C7 C8 N9 C10 -174.0(3) . . . . ?
C11 C10 N9 C8 110.7(4) . . . . ?

loop_
_cod_related_entry_id
_cod_related_entry_database
_cod_related_entry_code
1 ChemSpider 30652933
